data_4321543
loop_
_publ_author_name
'Paul V. Bernhardt'
'Brendan P. Macpherson'
'Manuel Martinez'

_publ_section_title
;
 Discrete Dinuclear Cyano-Bridged Complexes
;
_journal_name_full 'Inorganic Chemistry'
_journal_page_first 5203
_journal_page_last 5208
_journal_paper_doi 10.1021/ic000379q
_journal_volume 39
_journal_year 2000
_chemical_formula_sum 'C17 H35 Co Fe N11 O4'
_chemical_formula_weight 572.34
_chemical_name_systematic
; 
 ? 
;
_space_group_IT_number 11
_symmetry_cell_setting monoclinic
_symmetry_space_group_name_Hall '-P 2yb'
_symmetry_space_group_name_H-M 'P 1 21/m 1'
_atom_sites_solution_hydrogens geom
_atom_sites_solution_primary direct
_atom_sites_solution_secondary difmap
_audit_creation_method SHELXL-97
_cell_angle_alpha 90.000(6)
_cell_angle_beta 90.720(6)
_cell_angle_gamma 90.000(6)
_cell_formula_units_Z 2
_cell_length_a 9.9690(9)
_cell_length_b 13.3160(10)
_cell_length_c 10.1180(8)
_cell_measurement_reflns_used 25
_cell_measurement_temperature 296(2)
_cell_measurement_theta_max 14
_cell_measurement_theta_min 10
_cell_volume 1343.03(19)
_computing_cell_refinement CAD4
_computing_data_collection CAD4
_computing_data_reduction XTAL3.2
_computing_molecular_graphics PLATON
_computing_publication_material SHELXL-97
_computing_structure_refinement 'SHELXL-97 (Sheldrick, 1997)'
_computing_structure_solution 'SHELXS-86 (Sheldrick, 1990)'
_diffrn_ambient_temperature 296(2)
_diffrn_measured_fraction_theta_full 1.000
_diffrn_measured_fraction_theta_max 1.000
_diffrn_measurement_device_type CAD4
_diffrn_radiation_monochromator graphite
_diffrn_radiation_source 'fine-focus sealed tube'
_diffrn_radiation_type MoK\a
_diffrn_radiation_wavelength 0.71073
_diffrn_reflns_av_R_equivalents 0.1095
_diffrn_reflns_av_sigmaI/netI 0.0977
_diffrn_reflns_limit_h_max 11
_diffrn_reflns_limit_h_min 0
_diffrn_reflns_limit_k_max 15
_diffrn_reflns_limit_k_min 0
_diffrn_reflns_limit_l_max 12
_diffrn_reflns_limit_l_min -12
_diffrn_reflns_number 2603
_diffrn_reflns_theta_full 24.97
_diffrn_reflns_theta_max 24.97
_diffrn_reflns_theta_min 2.01
_diffrn_standards_interval_time 7200
_diffrn_standards_number 3
_exptl_absorpt_coefficient_mu 1.201
_exptl_absorpt_correction_T_max 0.8894
_exptl_absorpt_correction_T_min 0.5851
_exptl_crystal_colour yellow
_exptl_crystal_density_diffrn 1.415
_exptl_crystal_density_method 'not measured'
_exptl_crystal_description prism
_exptl_crystal_F_000 598
_exptl_crystal_size_max 0.50
_exptl_crystal_size_mid 0.30
_exptl_crystal_size_min 0.10
_refine_diff_density_max 0.588
_refine_diff_density_min -0.566
_refine_diff_density_rms 0.099
_refine_ls_extinction_method none
_refine_ls_goodness_of_fit_ref 0.993
_refine_ls_hydrogen_treatment mixed
_refine_ls_matrix_type full
_refine_ls_number_parameters 216
_refine_ls_number_reflns 2458
_refine_ls_number_restraints 0
_refine_ls_restrained_S_all 0.993
_refine_ls_R_factor_all 0.1672
_refine_ls_R_factor_gt 0.0671
_refine_ls_shift/su_max 0.001
_refine_ls_shift/su_mean 0.000
_refine_ls_structure_factor_coef Fsqd
_refine_ls_weighting_details 'w=1/[\s^2^(Fo^2^)+(0.1244P)^2^+0.0000P] where P=(Fo^2^+2Fc^2^)/3'
_refine_ls_weighting_scheme calc
_refine_ls_wR_factor_gt 0.1714
_refine_ls_wR_factor_ref 0.2248
_reflns_number_gt 1095
_reflns_number_total 2458
_reflns_threshold_expression >2sigma(I)
_cod_data_source_file ic000379q_3.cif
_cod_data_source_block 1508bm8
_cod_depositor_comments
;
The following automatic conversions were performed:

'_refine_ls_weighting_scheme' value 'calc
w=1/[\s^2^(Fo^2^)+(0.1244P)^2^+0.0000P] where P=(Fo^2^+2Fc^2^)/3' was
changed to 'calc'. New tag '_refine_ls_weighting_details' was
created. The value of the new tag was set to
'w=1/[\s^2^(Fo^2^)+(0.1244P)^2^+0.0000P] where P=(Fo^2^+2Fc^2^)/3'.

Automatic conversion script
Id: cif_fix_values 3143 2015-03-26 13:38:13Z robertas 
;
_cod_original_sg_symbol_H-M 'P 1 21/c 1'
_cod_database_code 4321543

loop_
_symmetry_equiv_pos_as_xyz
'x, y, z'
'-x, y+1/2, -z'
'-x, -y, -z'
'x, -y-1/2, z'

loop_
_atom_site_label
_atom_site_type_symbol
_atom_site_fract_x
_atom_site_fract_y
_atom_site_fract_z
_atom_site_U_iso_or_equiv
_atom_site_adp_type
_atom_site_occupancy
_atom_site_calc_flag
_atom_site_refinement_flags
_atom_site_disorder_assembly
_atom_site_disorder_group
Fe1 Fe 0.36734(16) 0.2643(11) 0.10026(17) 0.039(2) Uani 0.50 d P . .
C1C C 0.5000(10) 0.2500 -0.0380(10) 0.056(3) Uani 1 d S . .
N1C N 0.5803(8) 0.2500 -0.1174(8) 0.058(3) Uani 1 d S . .
C2C C 0.274(2) 0.1585(15) 0.016(2) 0.044(7) Uiso 0.50 d P . .
N2C N 0.200(3) 0.092(2) -0.059(3) 0.089(12) Uiso 0.50 d P . .
C3C C 0.4779(15) 0.1715(12) 0.1998(14) 0.043(4) Uiso 0.50 d P . .
N3C N 0.5409(14) 0.1140(11) 0.2585(13) 0.066(4) Uiso 0.50 d P . .
C4C C 0.4512(16) 0.3763(14) 0.1818(16) 0.052(4) Uiso 0.50 d P . .
N4C N 0.4962(14) 0.4468(12) 0.2337(14) 0.067(4) Uiso 0.50 d P . .
C5C C 0.261(2) 0.3645(18) 0.0006(19) 0.036(6) Uiso 0.50 d P . .
N5C N 0.213(2) 0.4186(19) -0.038(2) 0.054(7) Uiso 0.50 d P . .
C6C C 0.2408(11) 0.2657(15) 0.2387(11) 0.049(4) Uiso 0.50 d P . .
N6C N 0.1651(13) 0.2500 0.3279(12) 0.093(4) Uiso 1 d S . .
Co1 Co 0.71532(15) 0.22267(11) -0.24913(15) 0.0323(7) Uani 0.50 d P . .
N1 N 0.6104(11) 0.1293(10) -0.3502(11) 0.037(3) Uiso 0.50 d P . .
H1 H 0.5673 0.0903 -0.2903 0.045 Uiso 0.50 d PR . .
N2 N 0.7925(12) 0.1099(10) -0.1550(10) 0.035(3) Uani 0.50 d P . .
H2 H 0.7248 0.0712 -0.1235 0.042 Uiso 0.50 d PR . .
N3 N 0.8308(11) 0.3110(10) -0.1451(11) 0.042(3) Uani 0.50 d P . .
H3 H 0.7798 0.3316 -0.0762 0.051 Uiso 0.50 d PR . .
N4 N 0.6272(12) 0.3258(10) -0.3545(12) 0.043(3) Uiso 0.50 d P . .
H4 H 0.5605 0.3518 -0.3044 0.052 Uiso 0.50 d PR . .
N5 N 0.8529(10) 0.1980(7) -0.3806(10) 0.039(3) Uani 0.50 d P . .
H5A H 0.8340 0.2290 -0.4577 0.047 Uiso 0.50 d PR . .
H5B H 0.9347 0.2170 -0.3514 0.047 Uiso 0.50 d PR . .
C1 C 0.6976(17) 0.0717(14) -0.434(2) 0.056(5) Uiso 0.50 d P . .
H1A H 0.6795 0.0822 -0.5278 0.067 Uiso 0.50 d PR . .
H1B H 0.6797 0.0019 -0.4132 0.067 Uiso 0.50 d PR . .
C2 C 0.8434(13) 0.0869(10) -0.3910(13) 0.044(3) Uani 0.50 d P . .
C3 C 0.877(2) 0.0519(16) -0.2502(19) 0.049(5) Uani 0.50 d P . .
H3A H 0.8529 -0.0184 -0.2438 0.059 Uiso 0.50 d PR . .
H3B H 0.9721 0.0583 -0.2296 0.059 Uiso 0.50 d PR . .
C4 C 0.8746(15) 0.1479(11) -0.0422(15) 0.054(4) Uani 0.50 d P . .
H4A H 0.9433 0.0994 -0.0181 0.065 Uiso 0.50 d PR . .
H4B H 0.8182 0.1591 0.0338 0.065 Uiso 0.50 d PR . .
C5 C 0.9395(10) 0.2500 -0.0830(10) 0.052(3) Uani 1 d S . .
H5C H 0.9789 0.2846 -0.0076 0.063 Uiso 0.50 d PR . .
H5D H 1.0091 0.2377 -0.1473 0.063 Uiso 0.50 d PR . .
C6 C 0.882(2) 0.4021(12) -0.201(2) 0.051(5) Uani 0.50 d P . .
H6A H 0.9283 0.4406 -0.1329 0.061 Uiso 0.50 d PR . .
H6B H 0.9447 0.3851 -0.2692 0.061 Uiso 0.50 d PR . .
C7 C 0.7742(19) 0.4646(11) -0.2625(16) 0.059(4) Uani 0.50 d P . .
H7A H 0.8045 0.5324 -0.2802 0.071 Uiso 0.50 d PR . .
H7B H 0.7029 0.4683 -0.1983 0.071 Uiso 0.50 d PR . .
C8 C 0.7144(18) 0.4213(13) -0.3883(19) 0.051(5) Uiso 0.50 d P . .
H8A H 0.6617 0.4699 -0.4380 0.062 Uiso 0.50 d PR . .
H8B H 0.7868 0.3975 -0.4433 0.062 Uiso 0.50 d PR . .
C9 C 0.5644(17) 0.2817(11) -0.4715(15) 0.054(6) Uani 0.50 d P . .
H9A H 0.6310 0.2692 -0.5386 0.065 Uiso 0.50 d PR . .
H9B H 0.4957 0.3251 -0.5090 0.065 Uiso 0.50 d PR . .
C10 C 0.5059(18) 0.1889(13) -0.4243(15) 0.053(4) Uani 0.50 d P . .
H10A H 0.4776 0.1496 -0.5004 0.064 Uiso 0.50 d PR . .
H10B H 0.4282 0.2016 -0.3700 0.064 Uiso 0.50 d PR . .
C11 C 0.9457(16) 0.0432(12) -0.4899(17) 0.070(5) Uani 0.50 d P . .
H11A H 0.9272 0.0675 -0.5775 0.105 Uiso 0.50 d PR . .
H11B H 0.9397 -0.0288 -0.4891 0.105 Uiso 0.50 d PR . .
H11C H 1.0345 0.0632 -0.4631 0.105 Uiso 0.50 d PR . .
O1 O 0.8687(10) 0.2500 -0.6528(9) 0.141(5) Uani 1 d S . .
O2 O 0.1363(9) 0.2500 0.6131(9) 0.122(4) Uani 1 d S . .
O3A O 0.3654(11) 0.0890(9) -0.2891(12) 0.044(4) Uiso 0.361(12) d P . .
O3B O 0.2198(15) -0.0298(11) -0.2886(16) 0.055(4) Uiso 0.320(6) d P . .
O3C O 0.8166(14) 0.3863(10) 0.1263(14) 0.051(4) Uiso 0.320(6) d P . .

loop_
_atom_site_aniso_label
_atom_site_aniso_U_11
_atom_site_aniso_U_22
_atom_site_aniso_U_33
_atom_site_aniso_U_23
_atom_site_aniso_U_13
_atom_site_aniso_U_12
Fe1 0.0339(8) 0.052(8) 0.0330(8) -0.0004(15) 0.0159(6) -0.0012(14)
C1C 0.028(5) 0.100(9) 0.040(6) 0.000 0.007(5) 0.000
N1C 0.025(4) 0.122(8) 0.028(4) 0.000 0.017(4) 0.000
Co1 0.0306(9) 0.0385(17) 0.0282(8) 0.0039(7) 0.0125(6) 0.0026(7)
N2 0.034(6) 0.037(8) 0.034(6) -0.002(6) 0.014(5) 0.012(6)
N3 0.037(6) 0.049(7) 0.040(7) 0.005(6) 0.015(5) 0.004(6)
N5 0.042(6) 0.041(6) 0.035(6) 0.000(5) 0.009(5) 0.006(5)
C2 0.042(8) 0.050(9) 0.040(7) -0.006(7) 0.010(6) 0.019(7)
C3 0.039(10) 0.039(11) 0.071(13) 0.020(9) 0.035(10) 0.032(10)
C4 0.058(9) 0.062(10) 0.041(8) 0.011(8) 0.008(7) 0.016(8)
C5 0.035(5) 0.071(8) 0.051(6) 0.000 0.003(5) 0.000
C6 0.064(13) 0.022(10) 0.065(12) 0.008(8) 0.014(10) -0.016(10)
C7 0.069(12) 0.039(9) 0.069(12) 0.006(8) 0.018(9) -0.012(9)
C9 0.059(9) 0.080(19) 0.024(7) 0.005(7) 0.005(7) 0.016(8)
C10 0.063(11) 0.067(11) 0.030(8) 0.010(7) 0.018(8) 0.014(9)
C11 0.088(12) 0.064(10) 0.059(10) 0.000(9) 0.033(9) 0.022(9)
O1 0.083(7) 0.287(15) 0.053(6) 0.000 0.031(5) 0.000
O2 0.052(5) 0.254(13) 0.061(6) 0.000 0.017(5) 0.000

loop_
_atom_type_symbol
_atom_type_description
_atom_type_scat_dispersion_real
_atom_type_scat_dispersion_imag
_atom_type_scat_source
C C 0.0033 0.0016 'International Tables Vol C Tables 4.2.6.8 and 6.1.1.4'
H H 0.0000 0.0000 'International Tables Vol C Tables 4.2.6.8 and 6.1.1.4'
N N 0.0061 0.0033 'International Tables Vol C Tables 4.2.6.8 and 6.1.1.4'
O O 0.0106 0.0060 'International Tables Vol C Tables 4.2.6.8 and 6.1.1.4'
Co Co 0.3494 0.9721 'International Tables Vol C Tables 4.2.6.8 and 6.1.1.4'
Fe Fe 0.3463 0.8444 'International Tables Vol C Tables 4.2.6.8 and 6.1.1.4'

loop_
_geom_angle_atom_site_label_1
_geom_angle_atom_site_label_2
_geom_angle_atom_site_label_3
_geom_angle
_geom_angle_site_symmetry_1
_geom_angle_site_symmetry_3
_geom_angle_publ_flag
Fe1 Fe1 C2C 129.4(8) 4_565 4_565 ?
Fe1 Fe1 C3C 119.9(7) 4_565 4_565 ?
C2C Fe1 C3C 110.7(12) 4_565 4_565 ?
Fe1 Fe1 C2C 41.6(7) 4_565 . ?
C2C Fe1 C2C 87.8(13) 4_565 . ?
C3C Fe1 C2C 161.6(11) 4_565 . ?
Fe1 Fe1 C4C 141.9(6) 4_565 . ?
C2C Fe1 C4C 88.7(11) 4_565 . ?
C3C Fe1 C4C 22.1(6) 4_565 . ?
C2C Fe1 C4C 176.2(10) . . ?
Fe1 Fe1 C6C 90.6(8) 4_565 . ?
C2C Fe1 C6C 90.1(9) 4_565 . ?
C3C Fe1 C6C 89.4(7) 4_565 . ?
C2C Fe1 C6C 90.8(9) . . ?
C4C Fe1 C6C 88.0(8) . . ?
Fe1 Fe1 C3C 50.2(6) 4_565 . ?
C2C Fe1 C3C 179.5(11) 4_565 . ?
C3C Fe1 C3C 69.8(10) 4_565 . ?
C2C Fe1 C3C 91.8(11) . . ?
C4C Fe1 C3C 91.8(8) . . ?
C6C Fe1 C3C 90.1(7) . . ?
Fe1 Fe1 C6C 78.1(7) 4_565 4_565 ?
C2C Fe1 C6C 98.0(8) 4_565 4_565 ?
C3C Fe1 C6C 95.6(6) 4_565 4_565 ?
C2C Fe1 C6C 81.6(9) . 4_565 ?
C4C Fe1 C6C 97.8(8) . 4_565 ?
C6C Fe1 C6C 12.5(12) . 4_565 ?
C3C Fe1 C6C 82.1(7) . 4_565 ?
Fe1 Fe1 C1C 84.4(4) 4_565 . ?
C2C Fe1 C1C 94.1(8) 4_565 . ?
C3C Fe1 C1C 91.9(6) 4_565 . ?
C2C Fe1 C1C 86.3(7) . . ?
C4C Fe1 C1C 95.2(6) . . ?
C6C Fe1 C1C 174.7(11) . . ?
C3C Fe1 C1C 85.6(6) . . ?
C6C Fe1 C1C 162.4(11) 4_565 . ?
Fe1 Fe1 C5C 132.5(7) 4_565 . ?
C2C Fe1 C5C 3.2(12) 4_565 . ?
C3C Fe1 C5C 107.6(11) 4_565 . ?
C2C Fe1 C5C 90.9(5) . . ?
C4C Fe1 C5C 85.6(10) . . ?
C6C Fe1 C5C 90.7(8) . . ?
C3C Fe1 C5C 177.2(10) . . ?
C6C Fe1 C5C 99.0(7) 4_565 . ?
C1C Fe1 C5C 93.8(6) . . ?
Fe1 Fe1 C4C 31.9(5) 4_565 4_565 ?
C2C Fe1 C4C 161.3(10) 4_565 4_565 ?
C3C Fe1 C4C 88.0(8) 4_565 4_565 ?
C2C Fe1 C4C 73.5(9) . 4_565 ?
C4C Fe1 C4C 110.0(10) . 4_565 ?
C6C Fe1 C4C 89.1(8) . 4_565 ?
C3C Fe1 C4C 18.3(6) . 4_565 ?
C6C Fe1 C4C 78.6(8) 4_565 4_565 ?
C1C Fe1 C4C 85.9(6) . 4_565 ?
C5C Fe1 C4C 164.4(9) . 4_565 ?
Fe1 Fe1 C5C 40.3(5) 4_565 4_565 ?
C2C Fe1 C5C 89.0(5) 4_565 4_565 ?
C3C Fe1 C5C 160.3(10) 4_565 4_565 ?
C2C Fe1 C5C 1.4(10) . 4_565 ?
C4C Fe1 C5C 177.6(9) . 4_565 ?
C6C Fe1 C5C 91.3(8) . 4_565 ?
C3C Fe1 C5C 90.5(9) . 4_565 ?
C6C Fe1 C5C 81.9(8) 4_565 4_565 ?
C1C Fe1 C5C 85.7(6) . 4_565 ?
C5C Fe1 C5C 92.2(11) . 4_565 ?
C4C Fe1 C5C 72.3(8) 4_565 4_565 ?
N1C C1C Fe1 174.2(5) . 4_565 ?
N1C C1C Fe1 174.2(5) . . ?
Fe1 C1C Fe1 11.3(9) 4_565 . ?
C1C N1C Co1 169.19(6) . . ?
C1C N1C Co1 169.19(6) . 4_565 ?
Co1 N1C Co1 21.61(12) . 4_565 ?
C5C C2C N5C 6(5) 4_565 4_565 ?
C5C C2C N2C 16(5) 4_565 . ?
N5C C2C N2C 12(2) 4_565 . ?
C5C C2C Fe1 163(6) 4_565 4_565 ?
N5C C2C Fe1 167.8(18) 4_565 4_565 ?
N2C C2C Fe1 178(2) . 4_565 ?
C5C C2C Fe1 172(6) 4_565 . ?
N5C C2C Fe1 176.8(17) 4_565 . ?
N2C C2C Fe1 171.5(19) . . ?
Fe1 C2C Fe1 9.0(7) 4_565 . ?
N5C N2C C5C 64(10) 4_565 4_565 ?
N5C N2C C2C 70(10) 4_565 . ?
C5C N2C C2C 5.7(19) 4_565 . ?
C4C C3C N3C 75(2) 4_565 . ?
C4C C3C N4C 39.4(17) 4_565 4_565 ?
N3C C3C N4C 35.5(9) . 4_565 ?
C4C C3C Fe1 93(2) 4_565 4_565 ?
N3C C3C Fe1 168.2(16) . 4_565 ?
N4C C3C Fe1 132.8(13) 4_565 4_565 ?
C4C C3C Fe1 103(2) 4_565 . ?
N3C C3C Fe1 178.0(16) . . ?
N4C C3C Fe1 142.6(12) 4_565 . ?
Fe1 C3C Fe1 9.9(8) 4_565 . ?
N4C N3C C3C 100.3(16) 4_565 . ?
N4C N3C C4C 64.8(13) 4_565 4_565 ?
C3C N3C C4C 35.5(10) . 4_565 ?
C3C C4C N4C 118(2) 4_565 . ?
C3C C4C N3C 69.7(19) 4_565 4_565 ?
N4C C4C N3C 48.1(10) . 4_565 ?
C3C C4C Fe1 64(2) 4_565 . ?
N4C C4C Fe1 176.5(15) . . ?
N3C C4C Fe1 134.2(16) 4_565 . ?
C3C C4C Fe1 58.4(19) 4_565 4_565 ?
N4C C4C Fe1 174.9(15) . 4_565 ?
N3C C4C Fe1 128.1(15) 4_565 4_565 ?
Fe1 C4C Fe1 6.1(5) . 4_565 ?
N3C N4C C4C 67.1(14) 4_565 . ?
N3C N4C C3C 44.3(11) 4_565 4_565 ?
C4C N4C C3C 22.9(10) . 4_565 ?
C2C C5C N5C 172(7) 4_565 . ?
C2C C5C N2C 158(7) 4_565 4_565 ?
N5C C5C N2C 16(3) . 4_565 ?
C2C C5C Fe1 14(5) 4_565 . ?
N5C C5C Fe1 172(3) . . ?
N2C C5C Fe1 172(3) 4_565 . ?
C2C C5C Fe1 7(5) 4_565 4_565 ?
N5C C5C Fe1 177(2) . 4_565 ?
N2C C5C Fe1 165(2) 4_565 4_565 ?
Fe1 C5C Fe1 7.2(6) . 4_565 ?
N2C N5C C5C 100(10) 4_565 . ?
N2C N5C C2C 99(10) 4_565 4_565 ?
C5C N5C C2C 2.4(19) . 4_565 ?
C6C C6C N6C 80.0(10) 4_565 . ?
C6C C6C Fe1 89.4(8) 4_565 . ?
N6C C6C Fe1 169.2(16) . . ?
C6C C6C Fe1 78.1(7) 4_565 4_565 ?
N6C C6C Fe1 158.0(16) . 4_565 ?
Fe1 C6C Fe1 11.4(9) . 4_565 ?
C6C N6C C6C 20.1(19) . 4_565 ?
Co1 Co1 N4 115.2(5) 4_565 4_565 ?
Co1 Co1 N3 106.1(5) 4_565 4_565 ?
N4 Co1 N3 138.0(7) 4_565 4_565 ?
Co1 Co1 N1 130.5(4) 4_565 . ?
N4 Co1 N1 16.2(6) 4_565 . ?
N3 Co1 N1 123.3(6) 4_565 . ?
Co1 Co1 N2 141.0(4) 4_565 . ?
N4 Co1 N2 103.8(6) 4_565 . ?
N3 Co1 N2 35.6(5) 4_565 . ?
N1 Co1 N2 88.3(5) . . ?
Co1 Co1 N1C 79.20(6) 4_565 . ?
N4 Co1 N1C 99.3(5) 4_565 . ?
N3 Co1 N1C 95.7(4) 4_565 . ?
N1 Co1 N1C 96.3(4) . . ?
N2 Co1 N1C 94.7(4) . . ?
Co1 Co1 N4 45.0(4) 4_565 . ?
N4 Co1 N4 70.2(9) 4_565 . ?
N3 Co1 N4 150.3(6) 4_565 . ?
N1 Co1 N4 85.7(5) . . ?
N2 Co1 N4 174.0(5) . . ?
N1C Co1 N4 86.1(4) . . ?
Co1 Co1 N3 52.8(4) 4_565 . ?
N4 Co1 N3 166.1(6) 4_565 . ?
N3 Co1 N3 53.3(8) 4_565 . ?
N1 Co1 N3 176.3(5) . . ?
N2 Co1 N3 88.5(6) . . ?
N1C Co1 N3 85.7(4) . . ?
N4 Co1 N3 97.5(5) . . ?
Co1 Co1 N5 99.7(3) 4_565 . ?
N4 Co1 N5 81.7(6) 4_565 . ?
N3 Co1 N5 84.0(5) 4_565 . ?
N1 Co1 N5 84.9(5) . . ?
N2 Co1 N5 85.8(4) . . ?
N1C Co1 N5 178.7(3) . . ?
N4 Co1 N5 93.5(5) . . ?
N3 Co1 N5 93.1(4) . . ?
Co1 Co1 N5 61.2(3) 4_565 4_565 ?
N4 Co1 N5 98.0(6) 4_565 4_565 ?
N3 Co1 N5 94.7(5) 4_565 4_565 ?
N1 Co1 N5 109.3(5) . 4_565 ?
N2 Co1 N5 115.1(5) . 4_565 ?
N1C Co1 N5 140.4(3) . 4_565 ?
N4 Co1 N5 67.0(5) . 4_565 ?
N3 Co1 N5 70.6(4) . 4_565 ?
N5 Co1 N5 38.5(5) . 4_565 ?
Co1 Co1 C8 143.7(4) 4_565 4_565 ?
N4 Co1 C8 40.8(6) 4_565 4_565 ?
N3 Co1 C8 99.2(6) 4_565 4_565 ?
N1 Co1 C8 33.0(5) . 4_565 ?
N2 Co1 C8 70.4(6) . 4_565 ?
N1C Co1 C8 124.1(5) . 4_565 ?
N4 Co1 C8 104.3(6) . 4_565 ?
N3 Co1 C8 143.6(6) . 4_565 ?
N5 Co1 C8 57.2(5) . 4_565 ?
N5 Co1 C8 91.5(5) 4_565 4_565 ?
Co1 Co1 C6 134.0(5) 4_565 4_565 ?
N4 Co1 C6 104.0(6) 4_565 4_565 ?
N3 Co1 C6 35.6(6) 4_565 4_565 ?
N1 Co1 C6 91.8(6) . 4_565 ?
N2 Co1 C6 24.4(6) . 4_565 ?
N1C Co1 C6 118.3(6) . 4_565 ?
N4 Co1 C6 155.6(6) . 4_565 ?
N3 Co1 C6 84.5(6) . 4_565 ?
N5 Co1 C6 62.1(6) . 4_565 ?
N5 Co1 C6 91.2(6) 4_565 4_565 ?
C8 Co1 C6 63.9(6) 4_565 4_565 ?
N4 N1 C8 105(2) 4_565 4_565 ?
N4 N1 C1 108(2) 4_565 . ?
C8 N1 C1 20.2(11) 4_565 . ?
N4 N1 C10 69.0(19) 4_565 . ?
C8 N1 C10 132.6(14) 4_565 . ?
C1 N1 C10 113.9(12) . . ?
N4 N1 C9 51.1(17) 4_565 4_565 ?
C8 N1 C9 110.1(12) 4_565 4_565 ?
C1 N1 C9 95.7(11) . 4_565 ?
C10 N1 C9 28.9(7) . 4_565 ?
N4 N1 Co1 43.0(16) 4_565 . ?
C8 N1 Co1 93.6(10) 4_565 . ?
C1 N1 Co1 109.4(10) . . ?
C10 N1 Co1 107.1(10) . . ?
C9 N1 Co1 94.1(8) 4_565 . ?
N4 N1 Co1 31.0(16) 4_565 4_565 ?
C8 N1 Co1 101.8(10) 4_565 4_565 ?
C1 N1 Co1 114.6(10) . 4_565 ?
C10 N1 Co1 94.2(9) . 4_565 ?
C9 N1 Co1 81.7(7) 4_565 4_565 ?
Co1 N1 Co1 13.05(13) . 4_565 ?
C6 N2 N3 83.7(15) 4_565 4_565 ?
C6 N2 C7 70.3(13) 4_565 4_565 ?
N3 N2 C7 137.0(13) 4_565 4_565 ?
C6 N2 C4 85.8(15) 4_565 . ?
N3 N2 C4 55.1(9) 4_565 . ?
C7 N2 C4 148.7(14) 4_565 . ?
C6 N2 C3 29.4(14) 4_565 . ?
N3 N2 C3 110.3(15) 4_565 . ?
C7 N2 C3 41.4(9) 4_565 . ?
C4 N2 C3 111.1(14) . . ?
C6 N2 Co1 104.1(14) 4_565 . ?
N3 N2 Co1 56.5(8) 4_565 . ?
C7 N2 Co1 96.6(8) 4_565 . ?
C4 N2 Co1 109.0(10) . . ?
C3 N2 Co1 107.9(9) . . ?
N2 N3 C4 77.2(12) 4_565 4_565 ?
N2 N3 C6 44.9(10) 4_565 . ?
C4 N3 C6 80.4(13) 4_565 . ?
N2 N3 C5 142.5(12) 4_565 . ?
C4 N3 C5 69.0(9) 4_565 . ?
C6 N3 C5 111.6(11) . . ?
N2 N3 Co1 87.9(10) 4_565 4_565 ?
C4 N3 Co1 154.7(11) 4_565 4_565 ?
C6 N3 Co1 103.4(11) . 4_565 ?
C5 N3 Co1 129.4(9) . 4_565 ?
N2 N3 N3 159.5(8) 4_565 4_565 ?
C4 N3 N3 116.0(9) 4_565 4_565 ?
C6 N3 N3 147.9(10) . 4_565 ?
C5 N3 N3 56.9(5) . 4_565 ?
Co1 N3 N3 73.9(5) 4_565 4_565 ?
N2 N3 Co1 108.7(10) 4_565 . ?
C4 N3 Co1 156.0(10) 4_565 . ?
C6 N3 Co1 120.6(11) . . ?
C5 N3 Co1 108.8(8) . . ?
Co1 N3 Co1 21.06(18) 4_565 . ?
N3 N3 Co1 52.8(4) 4_565 . ?
N1 N4 C10 87(2) 4_565 4_565 ?
N1 N4 C9 109(2) 4_565 . ?
C10 N4 C9 34.6(8) 4_565 . ?
N1 N4 Co1 121(2) 4_565 4_565 ?
C10 N4 Co1 141.3(12) 4_565 4_565 ?
C9 N4 Co1 129.7(12) . 4_565 ?
N1 N4 C8 52.5(17) 4_565 . ?
C10 N4 C8 118.4(13) 4_565 . ?
C9 N4 C8 112.4(12) . . ?
Co1 N4 C8 100.3(10) 4_565 . ?
N1 N4 C1 52.3(17) 4_565 4_565 ?
C10 N4 C1 103.1(12) 4_565 4_565 ?
C9 N4 C1 96.4(11) . 4_565 ?
Co1 N4 C1 115.3(9) 4_565 4_565 ?
C8 N4 C1 16.5(9) . 4_565 ?
N1 N4 Co1 139(2) 4_565 . ?
C10 N4 Co1 123.9(11) 4_565 . ?
C9 N4 Co1 110.4(10) . . ?
Co1 N4 Co1 19.8(2) 4_565 . ?
C8 N4 Co1 116.2(10) . . ?
C1 N4 Co1 128.9(9) 4_565 . ?
N1 N4 C9 131(2) 4_565 4_565 ?
C10 N4 C9 47.7(8) 4_565 4_565 ?
C9 N4 C9 23.3(9) . 4_565 ?
Co1 N4 C9 107.0(9) 4_565 4_565 ?
C8 N4 C9 129.1(11) . 4_565 ?
C1 N4 C9 114.9(10) 4_565 4_565 ?
Co1 N4 C9 87.4(7) . 4_565 ?
N5 N5 C2 174.5(7) 4_565 . ?
N5 N5 Co1 80.3(3) 4_565 . ?
C2 N5 Co1 99.8(7) . . ?
N5 N5 Co1 61.2(3) 4_565 4_565 ?
C2 N5 Co1 118.8(8) . 4_565 ?
Co1 N5 Co1 19.09(12) . 4_565 ?
C8 C1 N1 63(3) 4_565 . ?
C8 C1 C2 53(3) 4_565 . ?
N1 C1 C2 109.7(13) . . ?
C8 C1 N4 64(3) 4_565 4_565 ?
N1 C1 N4 19.9(6) . 4_565 ?
C2 C1 N4 98.7(12) . 4_565 ?
C8 C1 C7 25(3) 4_565 4_565 ?
N1 C1 C7 80.7(11) . 4_565 ?
C2 C1 C7 54.3(9) . 4_565 ?
N4 C1 C7 86.3(10) 4_565 4_565 ?
C8 C2 N5 98.4(12) 4_565 . ?
C8 C2 C1 18.2(11) 4_565 . ?
N5 C2 C1 102.3(11) . . ?
C8 C2 C3 99.3(14) 4_565 . ?
N5 C2 C3 102.9(13) . . ?
C1 C2 C3 115.1(14) . . ?
C8 C2 C11 130.2(15) 4_565 . ?
N5 C2 C11 112.2(11) . . ?
C1 C2 C11 113.4(12) . . ?
C3 C2 C11 110.3(12) . . ?
C8 C2 C7 61.1(12) 4_565 4_565 ?
N5 C2 C7 112.9(10) . 4_565 ?
C1 C2 C7 76.3(12) . 4_565 ?
C3 C2 C7 38.8(8) . 4_565 ?
C11 C2 C7 130.1(12) . 4_565 ?
C8 C2 C6 99.6(13) 4_565 4_565 ?
N5 C2 C6 81.1(9) . 4_565 ?
C1 C2 C6 117.6(12) . 4_565 ?
C3 C2 C6 22.1(8) . 4_565 ?
C11 C2 C6 122.7(12) . 4_565 ?
C7 C2 C6 47.8(9) 4_565 4_565 ?
C6 C3 C7 106(3) 4_565 4_565 ?
C6 C3 N2 39(2) 4_565 . ?
C7 C3 N2 68.3(12) 4_565 . ?
C6 C3 C2 111(2) 4_565 . ?
C7 C3 C2 75.6(17) 4_565 . ?
N2 C3 C2 108.7(12) . . ?
N3 C4 N2 47.6(8) 4_565 . ?
N3 C4 C5 62.7(10) 4_565 . ?
N2 C4 C5 108.7(11) . . ?
N3 C4 C6 54.4(10) 4_565 4_565 ?
N2 C4 C6 35.8(8) . 4_565 ?
C5 C4 C6 93.9(10) . 4_565 ?
N3 C4 O3C 139.4(12) 4_565 4_565 ?
N2 C4 O3C 116.4(11) . 4_565 ?
C5 C4 O3C 126.0(10) . 4_565 ?
C6 C4 O3C 140.0(12) 4_565 4_565 ?
N3 C5 N3 66.1(10) 4_565 . ?
N3 C5 C4 48.3(7) 4_565 . ?
N3 C5 C4 106.5(9) . . ?
N3 C5 C4 106.5(9) 4_565 4_565 ?
N3 C5 C4 48.3(7) . 4_565 ?
C4 C5 C4 120.8(12) . 4_565 ?
C3 C6 N2 111(3) 4_565 4_565 ?
C3 C6 N3 152(3) 4_565 . ?
N2 C6 N3 51.3(11) 4_565 . ?
C3 C6 C7 43(2) 4_565 . ?
N2 C6 C7 69.6(16) 4_565 . ?
N3 C6 C7 112.5(18) . . ?
C3 C6 C4 151(3) 4_565 4_565 ?
N2 C6 C4 58.5(12) 4_565 4_565 ?
N3 C6 C4 45.2(9) . 4_565 ?
C7 C6 C4 124.5(18) . 4_565 ?
C3 C6 C2 47(2) 4_565 4_565 ?
N2 C6 C2 107.2(17) 4_565 4_565 ?
N3 C6 C2 112.5(13) . 4_565 ?
C7 C6 C2 54.2(10) . 4_565 ?
C4 C6 C2 157.4(14) 4_565 4_565 ?
C3 C6 Co1 112(3) 4_565 4_565 ?
N2 C6 Co1 51.6(11) 4_565 4_565 ?
N3 C6 Co1 41.0(7) . 4_565 ?
C7 C6 Co1 79.0(11) . 4_565 ?
C4 C6 Co1 83.5(10) 4_565 4_565 ?
C2 C6 Co1 74.1(7) 4_565 4_565 ?
C3 C7 N2 70.3(14) 4_565 4_565 ?
C3 C7 C6 30.7(11) 4_565 . ?
N2 C7 C6 40.1(9) 4_565 . ?
C3 C7 C8 113.1(18) 4_565 . ?
N2 C7 C8 114.0(13) 4_565 . ?
C6 C7 C8 114.5(14) . . ?
C3 C7 C2 65.6(15) 4_565 4_565 ?
N2 C7 C2 104.8(11) 4_565 4_565 ?
C6 C7 C2 78.0(13) . 4_565 ?
C8 C7 C2 48.3(9) . 4_565 ?
C3 C7 C1 115.0(17) 4_565 4_565 ?
N2 C7 C1 122.1(12) 4_565 4_565 ?
C6 C7 C1 120.6(13) . 4_565 ?
C8 C7 C1 8.2(10) . 4_565 ?
C2 C7 C1 49.5(8) 4_565 4_565 ?
C1 C8 C2 109(4) 4_565 4_565 ?
C1 C8 N1 96(4) 4_565 4_565 ?
C2 C8 N1 139.5(18) 4_565 4_565 ?
C1 C8 C7 147(4) 4_565 . ?
C2 C8 C7 70.6(13) 4_565 . ?
N1 C8 C7 104.8(15) 4_565 . ?
C1 C8 N4 100(4) 4_565 . ?
C2 C8 N4 119.2(15) 4_565 . ?
N1 C8 N4 22.3(7) 4_565 . ?
C7 C8 N4 109.7(14) . . ?
C1 C8 Co1 134(4) 4_565 4_565 ?
C2 C8 Co1 87.0(11) 4_565 4_565 ?
N1 C8 Co1 53.3(8) 4_565 4_565 ?
C7 C8 Co1 79.1(10) . 4_565 ?
N4 C8 Co1 38.9(6) . 4_565 ?
C9 C9 C10 117.3(17) 4_565 4_565 ?
C9 C9 C10 31.6(8) 4_565 . ?
C10 C9 C10 86(2) 4_565 . ?
C9 C9 N4 113.8(8) 4_565 . ?
C10 C9 N4 69.5(17) 4_565 . ?
C10 C9 N4 104.3(13) . . ?
C9 C9 N1 132.2(6) 4_565 4_565 ?
C10 C9 N1 58.4(16) 4_565 4_565 ?
C10 C9 N1 116.4(12) . 4_565 ?
N4 C9 N1 19.4(6) . 4_565 ?
C9 C9 N4 43.0(6) 4_565 4_565 ?
C10 C9 N4 102.3(18) 4_565 4_565 ?
C10 C9 N4 45.9(9) . 4_565 ?
N4 C9 N4 70.8(11) . 4_565 ?
N1 C9 N4 89.5(8) 4_565 4_565 ?
C9 C10 N4 75.9(19) 4_565 4_565 ?
C9 C10 C9 31.2(14) 4_565 . ?
N4 C10 C9 86.4(14) 4_565 . ?
C9 C10 N1 93(2) 4_565 . ?
N4 C10 N1 24.4(7) 4_565 . ?
C9 C10 N1 109.6(14) . . ?
C9 C10 C10 62.7(17) 4_565 4_565 ?
N4 C10 C10 98.0(9) 4_565 4_565 ?
C9 C10 C10 31.6(8) . 4_565 ?
N1 C10 C10 121.9(8) . 4_565 ?
C2 C11 C11 143.8(18) . 3_754 ?

loop_
_geom_bond_atom_site_label_1
_geom_bond_atom_site_label_2
_geom_bond_distance
_geom_bond_site_symmetry_2
_geom_bond_publ_flag
Fe1 Fe1 0.38(3) 4_565 ?
Fe1 C2C 1.62(2) 4_565 ?
Fe1 C3C 1.712(16) 4_565 ?
Fe1 C2C 1.88(2) . ?
Fe1 C4C 1.89(2) . ?
Fe1 C6C 1.897(12) . ?
Fe1 C3C 1.931(18) . ?
Fe1 C6C 1.939(13) 4_565 ?
Fe1 C1C 1.946(10) . ?
Fe1 C5C 1.98(3) . ?
Fe1 C4C 2.21(2) 4_565 ?
Fe1 C5C 2.25(3) 4_565 ?
C1C N1C 1.141(12) . ?
C1C Fe1 1.946(10) 4_565 ?
N1C Co1 1.941(8) . ?
N1C Co1 1.941(8) 4_565 ?
C2C C5C 0.37(3) 4_565 ?
C2C N5C 1.31(3) 4_565 ?
C2C N2C 1.38(4) . ?
C2C Fe1 1.62(2) 4_565 ?
N2C N5C 0.29(4) 4_565 ?
N2C C5C 1.03(4) 4_565 ?
C3C C4C 0.713(18) 4_565 ?
C3C N3C 1.151(17) . ?
C3C N4C 1.62(2) 4_565 ?
C3C Fe1 1.712(16) 4_565 ?
N3C N4C 0.956(16) 4_565 ?
N3C C4C 1.184(19) 4_565 ?
C4C C3C 0.713(18) 4_565 ?
C4C N4C 1.163(18) . ?
C4C N3C 1.184(19) 4_565 ?
C4C Fe1 2.21(2) 4_565 ?
N4C N3C 0.956(16) 4_565 ?
N4C C3C 1.62(2) 4_565 ?
C5C C2C 0.37(3) 4_565 ?
C5C N5C 0.94(3) . ?
C5C N2C 1.03(4) 4_565 ?
C5C Fe1 2.25(3) 4_565 ?
N5C N2C 0.29(4) 4_565 ?
N5C C2C 1.31(3) 4_565 ?
C6C C6C 0.42(4) 4_565 ?
C6C N6C 1.202(15) . ?
C6C Fe1 1.939(13) 4_565 ?
N6C C6C 1.202(15) 4_565 ?
Co1 Co1 0.728(3) 4_565 ?
Co1 N4 1.517(12) 4_565 ?
Co1 N3 1.613(11) 4_565 ?
Co1 N1 1.912(12) . ?
Co1 N2 1.933(11) . ?
Co1 N4 1.942(13) . ?
Co1 N3 1.945(12) . ?
Co1 N5 1.951(10) . ?
Co1 N5 2.194(10) 4_565 ?
Co1 C8 2.379(19) 4_565 ?
Co1 C6 2.39(2) 4_565 ?
N1 N4 0.622(15) 4_565 ?
N1 C8 1.30(2) 4_565 ?
N1 C1 1.44(2) . ?
N1 C10 1.503(19) . ?
N1 C9 1.763(19) 4_565 ?
N1 Co1 2.449(12) 4_565 ?
N2 C6 1.02(2) 4_565 ?
N2 N3 1.125(13) 4_565 ?
N2 C7 1.481(19) 4_565 ?
N2 C4 1.485(18) . ?
N2 C3 1.501(17) . ?
N3 N2 1.125(13) 4_565 ?
N3 C4 1.250(17) 4_565 ?
N3 C6 1.43(2) . ?
N3 C5 1.487(14) . ?
N3 Co1 1.613(11) 4_565 ?
N3 N3 1.62(3) 4_565 ?
N4 N1 0.622(15) 4_565 ?
N4 C10 1.41(2) 4_565 ?
N4 C9 1.456(19) . ?
N4 Co1 1.517(12) 4_565 ?
N4 C8 1.58(2) . ?
N4 C1 1.74(2) 4_565 ?
N4 C9 1.955(19) 4_565 ?
N5 N5 1.384(19) 4_565 ?
N5 C2 1.487(16) . ?
N5 Co1 2.194(10) 4_565 ?
C1 C8 0.50(2) 4_565 ?
C1 C2 1.53(2) . ?
C1 N4 1.74(2) 4_565 ?
C1 C7 1.95(3) 4_565 ?
C2 C8 1.29(2) 4_565 ?
C2 C3 1.53(2) . ?
C2 C11 1.551(17) . ?
C2 C7 1.63(2) 4_565 ?
C2 C6 1.96(2) 4_565 ?
C3 C6 0.79(2) 4_565 ?
C3 C7 1.06(2) 4_565 ?
C4 N3 1.250(17) 4_565 ?
C4 C5 1.563(15) . ?
C4 C6 1.74(2) 4_565 ?
C4 O3C 1.864(19) 4_565 ?
C5 N3 1.487(14) 4_565 ?
C5 C4 1.563(15) 4_565 ?
C6 C3 0.79(2) 4_565 ?
C6 N2 1.02(2) 4_565 ?
C6 C7 1.49(3) . ?
C6 C4 1.74(2) 4_565 ?
C6 C2 1.96(2) 4_565 ?
C6 Co1 2.39(2) 4_565 ?
C7 C3 1.06(2) 4_565 ?
C7 N2 1.481(19) 4_565 ?
C7 C8 1.51(2) . ?
C7 C2 1.63(2) 4_565 ?
C7 C1 1.95(3) 4_565 ?
C8 C1 0.50(2) 4_565 ?
C8 C2 1.29(2) 4_565 ?
C8 N1 1.30(2) 4_565 ?
C8 Co1 2.379(19) 4_565 ?
C9 C9 0.84(3) 4_565 ?
C9 C10 0.853(17) 4_565 ?
C9 C10 1.45(2) . ?
C9 N1 1.763(19) 4_565 ?
C9 N4 1.955(19) 4_565 ?
C10 C9 0.853(17) 4_565 ?
C10 N4 1.41(2) 4_565 ?
C10 C10 1.63(3) 4_565 ?
C11 C11 1.59(3) 3_754 ?
O3C C4 1.864(19) 4_565 ?
